data_1545172
loop_
_publ_author_name
'Frutos, Mar\'ia'
'Ortu\~no, Manuel A'
'Lledos, Agust\'i'
'Viso, Alma'
'Fern\'andez de la Pradilla, Roberto'
'de la Torre, Mar\'ia C'
'Sierra, Miguel A.'
'Gornitzka, Heinz'
'Hemmert, Catherine'

_publ_section_title
;
 Desulfinylation of Ag(I) Sulfinyl Mesoionic Carbenes: Preparation of
 C-Unsubstituted Au(I)-1,2,3-Triazole Carbene Complexes.
;
_journal_issue 4
_journal_name_full 'Organic letters'
_journal_page_first 822
_journal_page_last 825
_journal_paper_doi 10.1021/acs.orglett.6b03808
_journal_volume 19
_journal_year 2017
_chemical_formula_sum 'C17 H17 Ag Cl N3 O S'
_chemical_formula_weight 454.71
_chemical_name_systematic
; 
 ? 
;
_space_group_crystal_system monoclinic
_space_group_IT_number 4
_space_group_name_Hall 'P 2yb'
_space_group_name_H-M_alt 'P 1 21 1'
_symmetry_space_group_name_Hall 'P 2yb'
_symmetry_space_group_name_H-M 'P 1 21 1'
_atom_sites_solution_hydrogens geom
_audit_creation_method SHELXL-2014
_cell_angle_alpha 90
_cell_angle_beta 95.573(5)
_cell_angle_gamma 90
_cell_formula_units_Z 2
_cell_length_a 10.5646(16)
_cell_length_b 6.8915(10)
_cell_length_c 12.2560(17)
_cell_measurement_reflns_used 4073
_cell_measurement_temperature 100(2)
_cell_measurement_theta_max 25.39
_cell_measurement_theta_min 2.43
_cell_volume 888.1(2)
_computing_cell_refinement 'Bruker SAINT'
_computing_data_collection 'Bruker APEX2'
_computing_data_reduction 'Bruker SAINT'
_computing_molecular_graphics 'Bruker SHELXTL'
_computing_publication_material 'Bruker SHELXTL'
_computing_structure_refinement 'SHELXL-2014 (Sheldrick, 2014)'
_computing_structure_solution 'SHELXS-97 (Sheldrick 2008)'
_diffrn_ambient_temperature 100(2)
_diffrn_measured_fraction_theta_full 0.988
_diffrn_measured_fraction_theta_max 0.991
_diffrn_measurement_device_type 'Bruker APEX-II CCD'
_diffrn_measurement_method '\f and \w scans'
_diffrn_radiation_type MoK\a
_diffrn_radiation_wavelength 0.71073
_diffrn_reflns_av_R_equivalents 0.0735
_diffrn_reflns_av_unetI/netI 0.0882
_diffrn_reflns_Laue_measured_fraction_full 0.988
_diffrn_reflns_Laue_measured_fraction_max 0.991
_diffrn_reflns_limit_h_max 13
_diffrn_reflns_limit_h_min -13
_diffrn_reflns_limit_k_max 9
_diffrn_reflns_limit_k_min -9
_diffrn_reflns_limit_l_max 16
_diffrn_reflns_limit_l_min -15
_diffrn_reflns_number 12999
_diffrn_reflns_point_group_measured_fraction_full 0.990
_diffrn_reflns_point_group_measured_fraction_max 0.993
_diffrn_reflns_theta_full 25.242
_diffrn_reflns_theta_max 27.878
_diffrn_reflns_theta_min 5.198
_exptl_absorpt_coefficient_mu 1.411
_exptl_absorpt_correction_T_max 0.7461
_exptl_absorpt_correction_T_min 0.5811
_exptl_absorpt_correction_type multi-scan
_exptl_absorpt_process_details 'SADABS (Bruker-AXS)'
_exptl_crystal_colour colourless
_exptl_crystal_density_diffrn 1.700
_exptl_crystal_description plate
_exptl_crystal_F_000 456
_exptl_crystal_size_max 0.3
_exptl_crystal_size_mid 0.1
_exptl_crystal_size_min 0.02
_refine_diff_density_max 1.779
_refine_diff_density_min -0.971
_refine_diff_density_rms 0.155
_refine_ls_abs_structure_details
; 
 Flack x determined using 1240 quotients [(I+)-(I-)]/[(I+)+(I-)] 
 (Parsons, Flack and Wagner, Acta Cryst. B69 (2013) 249-259). 
;
_refine_ls_abs_structure_Flack -0.03(4)
_refine_ls_extinction_method none
_refine_ls_goodness_of_fit_ref 1.016
_refine_ls_hydrogen_treatment constr
_refine_ls_matrix_type full
_refine_ls_number_parameters 219
_refine_ls_number_reflns 4199
_refine_ls_number_restraints 1
_refine_ls_restrained_S_all 1.016
_refine_ls_R_factor_all 0.0712
_refine_ls_R_factor_gt 0.0500
_refine_ls_shift/su_max 0.000
_refine_ls_shift/su_mean 0.000
_refine_ls_structure_factor_coef Fsqd
_refine_ls_weighting_details 'w=1/[\s^2^(Fo^2^)+(0.0625P)^2^] where P=(Fo^2^+2Fc^2^)/3'
_refine_ls_weighting_scheme calc
_refine_ls_wR_factor_gt 0.1114
_refine_ls_wR_factor_ref 0.1215
_reflns_Friedel_coverage 0.850
_reflns_Friedel_fraction_full 0.993
_reflns_Friedel_fraction_max 0.995
_reflns_number_gt 3389
_reflns_number_total 4199
_reflns_threshold_expression 'I > 2\s(I)'
_cod_data_source_file ol6b03808_si_003.cif
_cod_data_source_block 7aa_mono
_cod_depositor_comments
;Adding full bibliography for 1545172.cif.

The following automatic conversions were performed:

'_exptl_absorpt_correction_type' value 'multi-scans' was replaced
with the value 'multi-scan' as specified in the replacement file
'src/cod-tools/trunk/data/replacement-values/replacement_values.lst'.

Automatic conversion script
Id: cif_fix_values 5376 2017-05-30 11:51:03Z andrius 
;
_cod_database_code 1545172
_shelx_space_group_comment
; 
The symmetry employed for this shelxl refinement is uniquely defined 
by the following loop, which should always be used as a source of 
symmetry information in preference to the above space-group names. 
They are only intended as comments. 
;
_shelxl_version_number 2014-3

loop_
_space_group_symop_operation_xyz
'x, y, z'
'-x, y+1/2, -z'

loop_
_atom_site_label
_atom_site_type_symbol
_atom_site_fract_x
_atom_site_fract_y
_atom_site_fract_z
_atom_site_U_iso_or_equiv
_atom_site_adp_type
_atom_site_occupancy
_atom_site_site_symmetry_order
_atom_site_calc_flag
_atom_site_refinement_flags_posn
_atom_site_refinement_flags_adp
Ag1 Ag 0.53832(5) 0.93700(8) 0.01445(4) 0.02317(18) Uani 1 1 d . .
Cl1 Cl 0.75300(15) 0.9348(5) 0.08294(15) 0.0266(4) Uani 1 1 d . .
C1 C 0.3474(6) 0.934(3) -0.0408(6) 0.0206(14) Uani 1 1 d . .
C2 C 0.2418(7) 0.8748(11) 0.0092(6) 0.0181(16) Uani 1 1 d . .
N1 N 0.2918(6) 0.9811(9) -0.1422(5) 0.0189(15) Uani 1 1 d . .
N2 N 0.1659(5) 0.9584(14) -0.1570(5) 0.0200(15) Uani 1 1 d . .
N3 N 0.1374(6) 0.8897(9) -0.0624(5) 0.0188(16) Uani 1 1 d . .
C3 C 0.0081(8) 0.8276(13) -0.0518(7) 0.0238(18) Uani 1 1 d . .
H3A H -0.0514 0.9166 -0.0926 0.036 Uiso 1 1 calc R U
H3B H -0.0074 0.8281 0.0257 0.036 Uiso 1 1 calc R U
H3C H -0.0043 0.6962 -0.0814 0.036 Uiso 1 1 calc R U
C4 C 0.3532(8) 1.0563(13) -0.2365(7) 0.0250(18) Uani 1 1 d . .
H4A H 0.4399 1.1023 -0.2115 0.030 Uiso 1 1 calc R U
H4B H 0.3039 1.1679 -0.2690 0.030 Uiso 1 1 calc R U
C5 C 0.3606(7) 0.8994(13) -0.3226(7) 0.024(2) Uani 1 1 d . .
C6 C 0.4065(9) 0.7174(14) -0.2946(8) 0.032(2) Uani 1 1 d . .
H6 H 0.4290 0.6880 -0.2195 0.038 Uiso 1 1 calc R U
C7 C 0.4209(10) 0.5750(17) -0.3729(9) 0.042(2) Uani 1 1 d . .
H7 H 0.4539 0.4507 -0.3521 0.050 Uiso 1 1 calc R U
C8 C 0.3858(10) 0.619(2) -0.4820(9) 0.047(3) Uani 1 1 d . .
H8 H 0.3951 0.5246 -0.5369 0.057 Uiso 1 1 calc R U
C9 C 0.3378(11) 0.798(2) -0.5113(9) 0.055(4) Uani 1 1 d . .
H9 H 0.3133 0.8257 -0.5864 0.066 Uiso 1 1 calc R U
C10 C 0.3242(8) 0.942(3) -0.4326(7) 0.042(2) Uani 1 1 d . .
H10 H 0.2910 1.0664 -0.4535 0.050 Uiso 1 1 calc R U
S1 S 0.23258(19) 0.7588(3) 0.13949(17) 0.0237(4) Uani 1 1 d . .
O1 O 0.3658(6) 0.7243(11) 0.1845(6) 0.0362(16) Uani 1 1 d . .
C11 C 0.1750(7) 0.9612(16) 0.2118(6) 0.0215(19) Uani 1 1 d . .
C12 C 0.0568(7) 0.943(2) 0.2524(6) 0.0266(15) Uani 1 1 d . .
H12 H 0.0065 0.8301 0.2382 0.032 Uiso 1 1 calc R U
C13 C 0.0136(9) 1.0963(15) 0.3150(7) 0.0289(19) Uani 1 1 d . .
H13 H -0.0673 1.0871 0.3424 0.035 Uiso 1 1 calc R U
C14 C 0.0872(8) 1.2598(15) 0.3371(7) 0.031(2) Uani 1 1 d . .
C15 C 0.2043(9) 1.2736(14) 0.2944(8) 0.031(2) Uani 1 1 d . .
H15 H 0.2546 1.3867 0.3088 0.038 Uiso 1 1 calc R U
C16 C 0.2491(8) 1.1270(15) 0.2317(7) 0.0286(19) Uani 1 1 d . .
H16 H 0.3290 1.1390 0.2027 0.034 Uiso 1 1 calc R U
C17 C 0.0387(10) 1.421(2) 0.4055(8) 0.045(2) Uani 1 1 d . .
H17A H -0.0040 1.3655 0.4657 0.067 Uiso 1 1 calc R U
H17B H -0.0217 1.5016 0.3595 0.067 Uiso 1 1 calc R U
H17C H 0.1103 1.5018 0.4356 0.067 Uiso 1 1 calc R U

loop_
_atom_site_aniso_label
_atom_site_aniso_U_11
_atom_site_aniso_U_22
_atom_site_aniso_U_33
_atom_site_aniso_U_23
_atom_site_aniso_U_13
_atom_site_aniso_U_12
Ag1 0.0182(3) 0.0295(3) 0.0218(3) -0.0010(4) 0.00220(17) -0.0008(4)
Cl1 0.0194(7) 0.0254(8) 0.0351(10) 0.0063(17) 0.0023(7) 0.0007(14)
C1 0.020(3) 0.016(3) 0.026(4) -0.001(6) 0.006(3) 0.005(5)
C2 0.021(4) 0.022(4) 0.011(4) 0.000(3) 0.000(3) 0.001(3)
N1 0.023(3) 0.020(4) 0.014(3) -0.003(2) 0.004(2) -0.002(2)
N2 0.021(3) 0.021(4) 0.019(3) 0.001(3) 0.005(2) -0.005(3)
N3 0.019(3) 0.024(5) 0.014(3) -0.003(2) 0.005(2) -0.001(2)
C3 0.021(4) 0.030(5) 0.021(5) 0.001(3) 0.003(3) -0.005(3)
C4 0.024(4) 0.031(5) 0.021(5) 0.004(3) 0.007(3) -0.005(3)
C5 0.020(3) 0.035(6) 0.019(4) 0.001(3) 0.004(3) -0.007(3)
C6 0.036(5) 0.043(6) 0.017(5) 0.000(4) 0.005(4) -0.001(4)
C7 0.049(6) 0.051(6) 0.026(5) -0.009(5) 0.012(4) -0.001(5)
C8 0.036(6) 0.080(9) 0.026(6) -0.020(6) 0.005(4) -0.010(6)
C9 0.047(6) 0.105(11) 0.012(5) -0.002(6) -0.005(4) -0.019(7)
C10 0.037(4) 0.065(6) 0.023(4) 0.013(8) 0.000(3) 0.003(7)
S1 0.0257(10) 0.0274(11) 0.0181(11) 0.0029(8) 0.0024(7) 0.0052(8)
O1 0.029(3) 0.054(4) 0.025(4) 0.003(3) 0.001(3) 0.014(3)
C11 0.029(4) 0.028(5) 0.008(3) 0.002(4) 0.000(2) 0.007(4)
C12 0.029(4) 0.037(4) 0.014(3) 0.004(6) 0.004(3) 0.002(6)
C13 0.030(4) 0.044(5) 0.014(4) 0.002(4) 0.008(3) 0.009(4)
C14 0.035(5) 0.041(5) 0.015(4) 0.000(4) -0.001(3) 0.014(4)
C15 0.032(5) 0.037(5) 0.023(5) -0.006(4) -0.005(4) -0.001(4)
C16 0.026(4) 0.046(5) 0.013(4) -0.001(4) -0.002(3) 0.000(4)
C17 0.057(6) 0.055(7) 0.022(4) -0.009(7) 0.003(4) 0.011(7)

loop_
_atom_type_symbol
_atom_type_description
_atom_type_scat_dispersion_real
_atom_type_scat_dispersion_imag
_atom_type_scat_source
C C 0.0033 0.0016 'International Tables Vol C Tables 4.2.6.8 and 6.1.1.4'
H H 0.0000 0.0000 'International Tables Vol C Tables 4.2.6.8 and 6.1.1.4'
N N 0.0061 0.0033 'International Tables Vol C Tables 4.2.6.8 and 6.1.1.4'
O O 0.0106 0.0060 'International Tables Vol C Tables 4.2.6.8 and 6.1.1.4'
S S 0.1246 0.1234 'International Tables Vol C Tables 4.2.6.8 and 6.1.1.4'
Cl Cl 0.1484 0.1585 'International Tables Vol C Tables 4.2.6.8 and 6.1.1.4'
Ag Ag -0.8971 1.1015 'International Tables Vol C Tables 4.2.6.8 and 6.1.1.4'

loop_
_geom_angle_atom_site_label_1
_geom_angle_atom_site_label_2
_geom_angle_atom_site_label_3
_geom_angle
C1 Ag1 Cl1 177.9(3)
N1 C1 C2 100.3(6)
N1 C1 Ag1 128.2(6)
C2 C1 Ag1 131.4(6)
N3 C2 C1 109.5(7)
N3 C2 S1 120.1(6)
C1 C2 S1 129.7(6)
N2 N1 C1 115.6(6)
N2 N1 C4 116.3(6)
C1 N1 C4 128.1(7)
N3 N2 N1 103.5(6)
N2 N3 C2 111.1(6)
N2 N3 C3 119.0(6)
C2 N3 C3 129.7(7)
N1 C4 C5 110.5(7)
C6 C5 C10 119.4(10)
C6 C5 C4 121.1(8)
C10 C5 C4 119.5(10)
C5 C6 C7 122.0(9)
C8 C7 C6 118.2(11)
C9 C8 C7 120.6(11)
C8 C9 C10 121.1(11)
C5 C10 C9 118.6(14)
O1 S1 C11 107.3(4)
O1 S1 C2 105.7(4)
C11 S1 C2 98.3(4)
C16 C11 C12 121.2(10)
C16 C11 S1 120.9(6)
C12 C11 S1 117.8(9)
C11 C12 C13 118.5(11)
C14 C13 C12 120.9(9)
C13 C14 C15 119.1(9)
C13 C14 C17 119.6(9)
C15 C14 C17 121.3(9)
C16 C15 C14 121.6(9)
C15 C16 C11 118.7(9)

loop_
_geom_bond_atom_site_label_1
_geom_bond_atom_site_label_2
_geom_bond_distance
Ag1 C1 2.064(6)
Ag1 Cl1 2.3408(17)
C1 N1 1.362(10)
C1 C2 1.385(11)
C2 N3 1.346(10)
C2 S1 1.797(8)
N1 N2 1.334(8)
N1 C4 1.474(10)
N2 N3 1.314(9)
N3 C3 1.449(10)
C4 C5 1.518(12)
C5 C6 1.376(13)
C5 C10 1.397(12)
C6 C7 1.391(14)
C7 C8 1.387(16)
C8 C9 1.369(19)
C9 C10 1.40(2)
S1 O1 1.480(6)
S1 C11 1.790(10)
C11 C16 1.394(13)
C11 C12 1.394(10)
C12 C13 1.405(15)
C13 C14 1.381(14)
C14 C15 1.392(13)
C14 C17 1.513(16)
C15 C16 1.381(13)
